data_4332046
loop_
_publ_author_name
'Evans, William J.'
'Rego, Daniel B.'
'Ziller, Joseph W.'

_publ_section_title
;
 Lanthanum and Alkali Metal Coordination Chemistry of the
 Bis(dimethylphenylsilyl)amide Ligand
;
_journal_issue 8
_journal_name_full 'Inorganic Chemistry'
_journal_page_first 3437
_journal_page_last 3443
_journal_paper_doi 10.1021/ic052091c
_journal_volume 45
_journal_year 2006
_chemical_formula_sum 'C36 H52 La N Si2'
_chemical_formula_weight 693.88
_chemical_name_systematic
; 
 ? 
;
_space_group_IT_number 14
_symmetry_cell_setting monoclinic
_symmetry_space_group_name_Hall '-P 2ybc'
_symmetry_space_group_name_H-M 'P 1 21/c 1'
_atom_sites_solution_hydrogens difmap
_atom_sites_solution_primary direct
_atom_sites_solution_secondary difmap
_audit_creation_method SHELXTL
_cell_angle_alpha 90.00
_cell_angle_beta 97.307(2)
_cell_angle_gamma 90.00
_cell_formula_units_Z 4
_cell_length_a 10.7007(11)
_cell_length_b 14.9335(15)
_cell_length_c 21.830(2)
_cell_measurement_temperature 163(2)
_cell_volume 3460.1(6)
_computing_cell_refinement 'Bruker SMART/SAINT'
_computing_data_collection 'Bruker SMART'
_computing_data_reduction 'Bruker SAINT'
_computing_molecular_graphics 'Bruker SHELXTL'
_computing_publication_material 'Bruker SHELXTL'
_computing_structure_refinement 'Bruker SHELXTL'
_computing_structure_solution 'Bruker SHELXTL'
_diffrn_ambient_temperature 163(2)
_diffrn_measured_fraction_theta_full 0.991
_diffrn_measured_fraction_theta_max 0.991
_diffrn_measurement_device_type 'CCD area detector'
_diffrn_measurement_method 'phi and omega scans'
_diffrn_radiation_monochromator graphite
_diffrn_radiation_source 'normal-focus sealed tube'
_diffrn_radiation_type MoK\a
_diffrn_radiation_wavelength 0.71073
_diffrn_reflns_av_R_equivalents 0.0221
_diffrn_reflns_av_sigmaI/netI 0.0160
_diffrn_reflns_limit_h_max 14
_diffrn_reflns_limit_h_min -14
_diffrn_reflns_limit_k_max 19
_diffrn_reflns_limit_k_min -19
_diffrn_reflns_limit_l_max 29
_diffrn_reflns_limit_l_min -29
_diffrn_reflns_number 37649
_diffrn_reflns_theta_full 28.30
_diffrn_reflns_theta_max 28.30
_diffrn_reflns_theta_min 1.66
_diffrn_standards_decay_% '< 1.0'
_diffrn_standards_interval_count 'initial 50 frames recollected'
_diffrn_standards_number '50 frames'
_exptl_absorpt_coefficient_mu 1.328
_exptl_absorpt_correction_T_max 0.6994
_exptl_absorpt_correction_T_min 0.6760
_exptl_absorpt_correction_type multi-scan
_exptl_absorpt_process_details 'Bruker SADABS'
_exptl_crystal_colour colorless
_exptl_crystal_density_diffrn 1.332
_exptl_crystal_density_meas ?
_exptl_crystal_density_method 'not measured'
_exptl_crystal_description irregular
_exptl_crystal_F_000 1440
_exptl_crystal_size_max 0.32
_exptl_crystal_size_mid 0.30
_exptl_crystal_size_min 0.29
_refine_diff_density_max 0.531
_refine_diff_density_min -0.385
_refine_diff_density_rms 0.057
_refine_ls_extinction_method none
_refine_ls_goodness_of_fit_ref 1.044
_refine_ls_hydrogen_treatment refall
_refine_ls_matrix_type full
_refine_ls_number_parameters 569
_refine_ls_number_reflns 8534
_refine_ls_number_restraints 0
_refine_ls_restrained_S_all 1.044
_refine_ls_R_factor_all 0.0209
_refine_ls_R_factor_gt 0.0183
_refine_ls_shift/su_max 0.002
_refine_ls_shift/su_mean 0.000
_refine_ls_structure_factor_coef Fsqd
_refine_ls_weighting_details 'calc w=1/[\s^2^(Fo^2^)+(0.0268P)^2^+1.6144P] where P=(Fo^2^+2Fc^2^)/3'
_refine_ls_weighting_scheme calc
_refine_ls_wR_factor_gt 0.0473
_refine_ls_wR_factor_ref 0.0494
_reflns_number_gt 7909
_reflns_number_total 8534
_reflns_threshold_expression >2sigma(I)
_cod_data_source_file ic052091csup5.cif
_cod_data_source_block dbr22
_cod_depositor_comments
;
The following automatic conversions were performed:

'_symmetry_cell_setting' value 'Monoclinic' changed to 'monoclinic'
according to /home/saulius/struct/CIF-dictionaries/cif_core.dic
dictionary named 'cif_core.dic' version 2.4.2 from 2011-04-26.

Automatic conversion script
Id: cif_fix_values 1891 2012-01-12 08:04:46Z andrius 

The following automatic conversions were performed:

'_exptl_crystal_density_meas' value 'n/a' was changed to '?' - the
value is perceived as not measured.

Automatic conversion script
Id: cif_fix_values 3008 2015-01-20 13:52:24Z robertas 
;
_cod_original_sg_symbol_H-M P2(1)/c
_cod_database_code 4332046

loop_
_symmetry_equiv_pos_as_xyz
'x, y, z'
'-x, y+1/2, -z+1/2'
'-x, -y, -z'
'x, -y-1/2, z-1/2'

loop_
_atom_site_label
_atom_site_type_symbol
_atom_site_fract_x
_atom_site_fract_y
_atom_site_fract_z
_atom_site_U_iso_or_equiv
_atom_site_adp_type
_atom_site_occupancy
_atom_site_symmetry_multiplicity
_atom_site_calc_flag
La1 La 0.284141(7) 0.641331(5) 0.284699(3) 0.01506(3) Uani 1 1 d
Si1 Si 0.34491(4) 0.75207(3) 0.422402(17) 0.01775(7) Uani 1 1 d
Si2 Si 0.14199(4) 0.60281(3) 0.420256(17) 0.01782(7) Uani 1 1 d
N1 N 0.24254(11) 0.67393(8) 0.39003(5) 0.0180(2) Uani 1 1 d
C1 C 0.52772(13) 0.56811(10) 0.27805(8) 0.0245(3) Uani 1 1 d
C2 C 0.46047(14) 0.54117(10) 0.22075(7) 0.0235(3) Uani 1 1 d
C3 C 0.36797(13) 0.47797(9) 0.23316(7) 0.0217(3) Uani 1 1 d
C4 C 0.38001(14) 0.46472(9) 0.29842(7) 0.0223(3) Uani 1 1 d
C5 C 0.47954(14) 0.51998(10) 0.32600(7) 0.0237(3) Uani 1 1 d
C6 C 0.64459(16) 0.62573(13) 0.28373(11) 0.0359(4) Uani 1 1 d
C7 C 0.50042(18) 0.56382(13) 0.15893(9) 0.0328(4) Uani 1 1 d
C8 C 0.28278(16) 0.42453(11) 0.18659(8) 0.0284(3) Uani 1 1 d
C9 C 0.31534(18) 0.39189(11) 0.33022(9) 0.0316(3) Uani 1 1 d
C10 C 0.5309(2) 0.52109(13) 0.39337(9) 0.0358(4) Uani 1 1 d
C11 C 0.18234(14) 0.80460(9) 0.23401(6) 0.0198(3) Uani 1 1 d
C12 C 0.24582(14) 0.76523(9) 0.18714(6) 0.0204(3) Uani 1 1 d
C13 C 0.17685(13) 0.68840(9) 0.16450(6) 0.0196(3) Uani 1 1 d
C14 C 0.07315(13) 0.67860(10) 0.19876(6) 0.0194(3) Uani 1 1 d
C15 C 0.07590(13) 0.75130(10) 0.24084(6) 0.0195(3) Uani 1 1 d
C16 C 0.21200(18) 0.89465(10) 0.26366(8) 0.0290(3) Uani 1 1 d
C17 C 0.35843(18) 0.80500(13) 0.16284(9) 0.0328(4) Uani 1 1 d
C18 C 0.19447(17) 0.63547(11) 0.10760(7) 0.0270(3) Uani 1 1 d
C19 C -0.03051(16) 0.61057(13) 0.18598(8) 0.0294(3) Uani 1 1 d
C20 C -0.02302(16) 0.77390(13) 0.28137(8) 0.0291(3) Uani 1 1 d
C21 C 0.45601(14) 0.77841(10) 0.36371(7) 0.0237(3) Uani 1 1 d
C22 C 0.44592(16) 0.71917(12) 0.49554(7) 0.0274(3) Uani 1 1 d
C23 C 0.27011(15) 0.86172(9) 0.43979(7) 0.0210(3) Uani 1 1 d
C24 C 0.13957(15) 0.87337(10) 0.43208(7) 0.0228(3) Uani 1 1 d
C25 C 0.08498(16) 0.95485(11) 0.44410(8) 0.0283(3) Uani 1 1 d
C26 C 0.16015(18) 1.02700(11) 0.46461(8) 0.0318(4) Uani 1 1 d
C27 C 0.28947(18) 1.01736(11) 0.47328(9) 0.0349(4) Uani 1 1 d
C28 C 0.34353(16) 0.93584(11) 0.46098(8) 0.0296(3) Uani 1 1 d
C29 C 0.05415(16) 0.54031(11) 0.35285(7) 0.0267(3) Uani 1 1 d
C30 C 0.22358(16) 0.52061(11) 0.47610(8) 0.0272(3) Uani 1 1 d
C31 C 0.01718(14) 0.65572(9) 0.46315(7) 0.0207(3) Uani 1 1 d
C32 C -0.10141(15) 0.68195(11) 0.43398(8) 0.0273(3) Uani 1 1 d
C33 C -0.19299(16) 0.71772(12) 0.46671(9) 0.0330(4) Uani 1 1 d
C34 C -0.16890(17) 0.72714(11) 0.53016(9) 0.0330(4) Uani 1 1 d
C35 C -0.05298(18) 0.70225(12) 0.56051(8) 0.0334(4) Uani 1 1 d
C36 C 0.03824(15) 0.66705(11) 0.52732(7) 0.0274(3) Uani 1 1 d
H6A H 0.712(3) 0.5970(18) 0.2699(12) 0.063(7) Uiso 1 1 d
H6B H 0.672(2) 0.6412(15) 0.3230(13) 0.053(7) Uiso 1 1 d
H6C H 0.632(2) 0.6830(18) 0.2634(12) 0.057(7) Uiso 1 1 d
H7A H 0.516(2) 0.6242(17) 0.1546(12) 0.051(7) Uiso 1 1 d
H7B H 0.579(2) 0.5360(16) 0.1535(10) 0.048(6) Uiso 1 1 d
H7C H 0.443(2) 0.5431(15) 0.1245(11) 0.045(6) Uiso 1 1 d
H8A H 0.291(2) 0.3621(14) 0.1949(10) 0.035(6) Uiso 1 1 d
H8B H 0.3019(19) 0.4358(14) 0.1454(10) 0.037(5) Uiso 1 1 d
H8C H 0.197(2) 0.4386(13) 0.1854(9) 0.033(5) Uiso 1 1 d
H9A H 0.305(3) 0.4044(18) 0.3712(13) 0.063(8) Uiso 1 1 d
H9B H 0.231(3) 0.3815(19) 0.3135(14) 0.071(8) Uiso 1 1 d
H9C H 0.355(3) 0.3391(19) 0.3253(13) 0.067(8) Uiso 1 1 d
H10A H 0.603(3) 0.548(2) 0.3991(14) 0.075(9) Uiso 1 1 d
H10B H 0.522(2) 0.4632(19) 0.4128(12) 0.064(8) Uiso 1 1 d
H10C H 0.483(3) 0.554(2) 0.4166(14) 0.081(9) Uiso 1 1 d
H16A H 0.157(2) 0.9411(15) 0.2428(10) 0.041(6) Uiso 1 1 d
H16B H 0.298(2) 0.9110(15) 0.2585(10) 0.042(6) Uiso 1 1 d
H16C H 0.199(2) 0.8954(15) 0.3047(11) 0.040(6) Uiso 1 1 d
H17A H 0.401(2) 0.7658(16) 0.1400(11) 0.046(6) Uiso 1 1 d
H17B H 0.421(3) 0.8293(19) 0.1947(14) 0.070(8) Uiso 1 1 d
H17C H 0.339(3) 0.8523(18) 0.1388(14) 0.066(9) Uiso 1 1 d
H18A H 0.279(2) 0.6488(14) 0.0940(11) 0.047(7) Uiso 1 1 d
H18B H 0.125(2) 0.6468(15) 0.0759(12) 0.051(7) Uiso 1 1 d
H18C H 0.194(2) 0.5731(15) 0.1132(10) 0.043(6) Uiso 1 1 d
H19A H -0.089(3) 0.6265(17) 0.1493(13) 0.060(7) Uiso 1 1 d
H19B H -0.002(2) 0.5530(18) 0.1779(12) 0.058(7) Uiso 1 1 d
H19C H -0.080(2) 0.6066(15) 0.2206(10) 0.041(6) Uiso 1 1 d
H20A H -0.038(3) 0.833(2) 0.2799(13) 0.071(8) Uiso 1 1 d
H20B H -0.098(2) 0.7430(17) 0.2702(12) 0.059(7) Uiso 1 1 d
H20C H -0.005(3) 0.7640(19) 0.3236(14) 0.073(8) Uiso 1 1 d
H21A H 0.5121(19) 0.7270(14) 0.3564(9) 0.035(5) Uiso 1 1 d
H21B H 0.413(2) 0.8027(15) 0.3242(10) 0.042(6) Uiso 1 1 d
H21C H 0.514(2) 0.8287(16) 0.3806(10) 0.044(6) Uiso 1 1 d
H22A H 0.496(2) 0.6667(16) 0.4897(11) 0.045(6) Uiso 1 1 d
H22B H 0.495(2) 0.7680(17) 0.5107(11) 0.050(6) Uiso 1 1 d
H22C H 0.396(2) 0.7050(15) 0.5260(11) 0.044(6) Uiso 1 1 d
H24 H 0.0887(17) 0.8272(12) 0.4192(8) 0.021(4) Uiso 1 1 d
H25 H -0.003(2) 0.9611(14) 0.4376(9) 0.036(5) Uiso 1 1 d
H26 H 0.124(2) 1.0785(15) 0.4712(10) 0.044(6) Uiso 1 1 d
H27 H 0.344(2) 1.0661(15) 0.4875(10) 0.044(6) Uiso 1 1 d
H28 H 0.429(2) 0.9290(14) 0.4659(10) 0.037(5) Uiso 1 1 d
H29A H 0.108(2) 0.5094(15) 0.3260(10) 0.044(6) Uiso 1 1 d
H29B H -0.003(2) 0.5766(16) 0.3277(11) 0.051(6) Uiso 1 1 d
H29C H 0.0050(19) 0.4941(14) 0.3668(9) 0.035(5) Uiso 1 1 d
H30A H 0.285(2) 0.4875(17) 0.4578(12) 0.059(7) Uiso 1 1 d
H30B H 0.265(2) 0.5522(15) 0.5122(11) 0.046(6) Uiso 1 1 d
H30C H 0.169(2) 0.4843(16) 0.4902(11) 0.049(6) Uiso 1 1 d
H32 H -0.1179(19) 0.6743(14) 0.3925(10) 0.033(5) Uiso 1 1 d
H33 H -0.271(2) 0.7323(14) 0.4443(10) 0.042(6) Uiso 1 1 d
H34 H -0.231(2) 0.7511(15) 0.5536(11) 0.047(6) Uiso 1 1 d
H35 H -0.037(2) 0.7080(14) 0.6018(11) 0.041(6) Uiso 1 1 d
H36 H 0.116(2) 0.6481(13) 0.5495(10) 0.035(6) Uiso 1 1 d

loop_
_atom_site_aniso_label
_atom_site_aniso_U_11
_atom_site_aniso_U_22
_atom_site_aniso_U_33
_atom_site_aniso_U_23
_atom_site_aniso_U_13
_atom_site_aniso_U_12
La1 0.01509(4) 0.01611(4) 0.01401(4) 0.00023(2) 0.00203(3) 0.00178(2)
Si1 0.01828(17) 0.01941(17) 0.01580(17) -0.00023(13) 0.00312(14) -0.00008(13)
Si2 0.01793(17) 0.01946(18) 0.01584(17) 0.00188(13) 0.00131(13) -0.00138(14)
N1 0.0189(5) 0.0201(5) 0.0155(5) 0.0007(4) 0.0035(4) 0.0002(4)
C1 0.0163(6) 0.0229(7) 0.0344(8) -0.0046(6) 0.0038(6) 0.0027(5)
C2 0.0214(7) 0.0227(7) 0.0276(7) -0.0031(6) 0.0081(6) 0.0025(5)
C3 0.0197(6) 0.0195(6) 0.0262(7) -0.0038(5) 0.0047(5) 0.0026(5)
C4 0.0221(7) 0.0179(6) 0.0273(7) 0.0004(5) 0.0048(6) 0.0049(5)
C5 0.0209(7) 0.0217(7) 0.0277(7) -0.0021(6) -0.0003(6) 0.0084(5)
C6 0.0202(8) 0.0333(9) 0.0552(12) -0.0131(8) 0.0094(8) -0.0026(7)
C7 0.0322(9) 0.0349(9) 0.0343(9) -0.0011(7) 0.0164(7) 0.0015(7)
C8 0.0265(8) 0.0257(8) 0.0329(9) -0.0070(6) 0.0031(6) -0.0010(6)
C9 0.0355(9) 0.0225(8) 0.0387(10) 0.0041(7) 0.0123(8) 0.0033(7)
C10 0.0396(10) 0.0328(9) 0.0318(9) -0.0045(7) -0.0085(8) 0.0134(8)
C11 0.0248(7) 0.0184(6) 0.0159(6) 0.0028(5) 0.0008(5) 0.0029(5)
C12 0.0232(7) 0.0211(6) 0.0172(6) 0.0030(5) 0.0036(5) -0.0010(5)
C13 0.0223(7) 0.0223(6) 0.0139(6) 0.0017(5) 0.0013(5) 0.0007(5)
C14 0.0187(6) 0.0233(7) 0.0154(6) 0.0034(5) -0.0010(5) -0.0002(5)
C15 0.0187(6) 0.0235(7) 0.0158(6) 0.0037(5) 0.0007(5) 0.0049(5)
C16 0.0415(9) 0.0193(7) 0.0251(8) 0.0003(6) 0.0004(7) 0.0023(6)
C17 0.0346(9) 0.0357(9) 0.0300(8) 0.0022(7) 0.0120(7) -0.0108(7)
C18 0.0329(9) 0.0303(8) 0.0177(7) -0.0033(6) 0.0028(6) 0.0014(6)
C19 0.0251(8) 0.0368(9) 0.0251(8) 0.0006(7) -0.0012(6) -0.0096(7)
C20 0.0254(8) 0.0371(9) 0.0260(8) 0.0029(7) 0.0076(6) 0.0090(7)
C21 0.0228(7) 0.0254(7) 0.0238(7) -0.0009(6) 0.0070(6) -0.0023(6)
C22 0.0293(8) 0.0303(8) 0.0214(7) -0.0010(6) -0.0013(6) 0.0005(6)
C23 0.0259(7) 0.0211(7) 0.0166(6) 0.0002(5) 0.0052(5) 0.0001(5)
C24 0.0266(7) 0.0227(7) 0.0195(7) 0.0004(5) 0.0046(6) -0.0002(6)
C25 0.0305(8) 0.0287(8) 0.0267(8) 0.0033(6) 0.0069(6) 0.0066(6)
C26 0.0458(10) 0.0202(7) 0.0310(8) 0.0013(6) 0.0115(7) 0.0073(7)
C27 0.0417(10) 0.0227(8) 0.0403(10) -0.0046(7) 0.0049(8) -0.0057(7)
C28 0.0273(8) 0.0253(7) 0.0362(9) -0.0035(6) 0.0044(7) -0.0028(6)
C29 0.0297(8) 0.0249(7) 0.0239(7) -0.0028(6) -0.0025(6) -0.0021(6)
C30 0.0287(8) 0.0258(7) 0.0264(8) 0.0077(6) 0.0006(6) 0.0001(6)
C31 0.0201(7) 0.0204(6) 0.0223(7) 0.0014(5) 0.0051(5) -0.0050(5)
C32 0.0242(7) 0.0322(8) 0.0259(8) 0.0061(6) 0.0046(6) -0.0009(6)
C33 0.0241(8) 0.0330(8) 0.0433(10) 0.0061(7) 0.0100(7) 0.0030(6)
C34 0.0337(9) 0.0236(8) 0.0451(10) -0.0053(7) 0.0185(8) -0.0025(6)
C35 0.0408(10) 0.0335(9) 0.0280(8) -0.0115(7) 0.0119(7) -0.0106(7)
C36 0.0249(7) 0.0315(8) 0.0256(8) -0.0047(6) 0.0020(6) -0.0061(6)

loop_
_atom_type_symbol
_atom_type_description
_atom_type_scat_dispersion_real
_atom_type_scat_dispersion_imag
_atom_type_scat_source
C C 0.0033 0.0016 'International Tables Vol C Tables 4.2.6.8 and 6.1.1.4'
H H 0.0000 0.0000 'International Tables Vol C Tables 4.2.6.8 and 6.1.1.4'
N N 0.0061 0.0033 'International Tables Vol C Tables 4.2.6.8 and 6.1.1.4'
Si Si 0.0817 0.0704 'International Tables Vol C Tables 4.2.6.8 and 6.1.1.4'
La La -0.2871 2.4523 'International Tables Vol C Tables 4.2.6.8 and 6.1.1.4'

loop_
_geom_angle_atom_site_label_1
_geom_angle_atom_site_label_2
_geom_angle_atom_site_label_3
_geom_angle
Cnt1 La1 N1 116.9
Cnt1 La1 C21 101.1
Cnt1 La1 C29 104.4
Cnt2 La1 N1 112.1
Cnt2 La1 C21 104.3
Cnt2 La1 C29 100.1
Cnt1 La1 Cnt2 130.9
N1 La1 C14 111.25(4)
N1 La1 C12 123.69(4)
C14 La1 C12 48.29(4)
N1 La1 C13 136.46(4)
C14 La1 C13 29.33(4)
C12 La1 C13 29.20(4)
N1 La1 C5 92.49(4)
C14 La1 C5 147.29(4)
C12 La1 C5 133.97(4)
C13 La1 C5 130.89(4)
N1 La1 C4 101.11(4)
C14 La1 C4 120.40(4)
C12 La1 C4 135.15(4)
C13 La1 C4 115.48(4)
C5 La1 C4 29.06(4)
N1 La1 C15 88.45(4)
C14 La1 C15 29.18(4)
C12 La1 C15 47.96(4)
C13 La1 C15 48.01(4)
C5 La1 C15 175.53(4)
C4 La1 C15 146.50(4)
N1 La1 C11 95.10(4)
C14 La1 C11 48.04(4)
C12 La1 C11 29.22(4)
C13 La1 C11 48.04(4)
C5 La1 C11 155.11(4)
C4 La1 C11 163.25(4)
C15 La1 C11 28.85(4)
N1 La1 C1 113.68(4)
C14 La1 C1 135.00(4)
C12 La1 C1 105.09(4)
C13 La1 C1 108.40(4)
C5 La1 C1 28.98(5)
C4 La1 C1 47.63(4)
C15 La1 C1 152.95(4)
C11 La1 C1 128.22(4)
N1 La1 H21B 71.7(4)
C14 La1 H21B 110.6(5)
C12 La1 H21B 72.1(5)
C13 La1 H21B 101.3(5)
C5 La1 H21B 97.8(5)
C4 La1 H21B 126.8(5)
C15 La1 H21B 86.7(4)
C11 La1 H21B 62.6(5)
C1 La1 H21B 85.9(4)
N1 La1 C3 129.75(4)
C14 La1 C3 99.86(4)
C12 La1 C3 106.53(4)
C13 La1 C3 87.57(4)
C5 La1 C3 47.65(4)
C4 La1 C3 28.95(4)
C15 La1 C3 129.04(4)
C11 La1 C3 134.39(4)
C1 La1 C3 47.27(4)
H21B La1 C3 132.1(4)
N1 La1 C2 139.66(4)
C14 La1 C2 107.35(4)
C12 La1 C2 90.91(4)
C13 La1 C2 83.88(4)
C5 La1 C2 47.38(4)
C4 La1 C2 47.29(4)
C15 La1 C2 131.88(4)
C11 La1 C2 119.76(4)
C1 La1 C2 28.58(4)
H21B La1 C2 105.2(4)
C3 La1 C2 28.42(4)
N1 La1 H29A 69.2(4)
C14 La1 H29A 81.1(4)
C12 La1 H29A 129.3(4)
C13 La1 H29A 104.5(4)
C5 La1 H29A 87.2(4)
C4 La1 H29A 65.3(4)
C15 La1 H29A 89.1(4)
C11 La1 H29A 117.7(4)
C1 La1 H29A 112.6(4)
H21B La1 H29A 140.8(6)
C3 La1 H29A 78.3(5)
C2 La1 H29A 106.5(5)
N1 La1 H21A 70.1(4)
C14 La1 H21A 142.6(4)
C12 La1 H21A 98.3(4)
C13 La1 H21A 125.8(4)
C5 La1 H21A 65.7(4)
C4 La1 H21A 94.7(4)
C15 La1 H21A 118.6(4)
C11 La1 H21A 94.8(4)
C1 La1 H21A 60.2(4)
H21B La1 H21A 32.4(6)
C3 La1 H21A 106.9(4)
C2 La1 H21A 86.3(4)
H29A La1 H21A 129.3(6)
N1 La1 C21 60.98(4)
C14 La1 C21 127.43(4)
C12 La1 C21 90.34(4)
C13 La1 C21 119.54(4)
C5 La1 C21 83.35(4)
C4 La1 C21 111.86(4)
C15 La1 C21 100.91(4)
C11 La1 C21 79.74(4)
C1 La1 C21 78.53(4)
H21B La1 C21 18.4(5)
C3 La1 C21 125.53(4)
C2 La1 C21 103.33(4)
H29A La1 C21 128.7(4)
H21A La1 C21 18.7(4)
N1 La1 C29 56.40(4)
C14 La1 C29 79.28(4)
C12 La1 C29 125.56(4)
C13 La1 C29 106.71(4)
C5 La1 C29 97.10(4)
C4 La1 C29 79.19(4)
C15 La1 C29 79.78(4)
C11 La1 C29 106.84(4)
C1 La1 C29 124.91(4)
H21B La1 C29 126.4(4)
C3 La1 C29 94.25(4)
C2 La1 C29 122.34(4)
H29A La1 C29 16.0(4)
H21A La1 C29 123.1(4)
C21 La1 C29 117.34(4)
N1 La1 Si1 27.69(3)
C14 La1 Si1 122.65(3)
C12 La1 Si1 109.92(3)
C13 La1 Si1 135.05(3)
C5 La1 Si1 88.82(3)
C4 La1 Si1 109.36(3)
C15 La1 Si1 94.02(3)
C11 La1 Si1 87.01(3)
C1 La1 Si1 99.06(3)
H21B La1 Si1 45.2(5)
C3 La1 Si1 136.04(3)
C2 La1 Si1 127.56(3)
H29A La1 Si1 96.4(4)
H21A La1 Si1 44.5(4)
C21 La1 Si1 33.31(3)
C29 La1 Si1 84.08(3)
N1 La1 H29B 61.8(4)
C14 La1 H29B 64.5(4)
C12 La1 H29B 109.9(4)
C13 La1 H29B 93.0(4)
C5 La1 H29B 112.4(4)
C4 La1 H29B 91.9(4)
C15 La1 H29B 64.3(4)
C11 La1 H29B 92.1(4)
C1 La1 H29B 139.1(4)
H21B La1 H29B 124.4(6)
C3 La1 H29B 101.6(4)
C2 La1 H29B 129.8(4)
H29A La1 H29B 26.6(6)
H21A La1 H29B 131.8(6)
C21 La1 H29B 120.9(4)
C29 La1 H29B 15.7(4)
Si1 La1 H29B 88.4(4)
N1 La1 Si2 25.59(3)
C14 La1 Si2 101.34(3)
C12 La1 Si2 134.66(3)
C13 La1 Si2 130.65(3)
C5 La1 Si2 90.47(3)
C4 La1 Si2 87.06(3)
C15 La1 Si2 88.49(3)
C11 La1 Si2 106.32(3)
C1 La1 Si2 118.25(3)
H21B La1 Si2 97.3(4)
C3 La1 Si2 112.17(3)
C2 La1 Si2 133.86(3)
H29A La1 Si2 43.6(4)
H21A La1 Si2 92.3(4)
C21 La1 Si2 86.00(3)
C29 La1 Si2 31.54(3)
Si1 La1 Si2 52.992(10)
H29B La1 Si2 40.4(4)
N1 Si1 C22 116.55(7)
N1 Si1 C23 114.50(7)
C22 Si1 C23 105.66(7)
N1 Si1 C21 106.80(6)
C22 Si1 C21 106.65(8)
C23 Si1 C21 105.96(7)
N1 Si1 La1 42.18(4)
C22 Si1 La1 130.23(6)
C23 Si1 La1 124.03(5)
C21 Si1 La1 64.66(5)
N1 Si2 C30 113.39(7)
N1 Si2 C29 106.42(7)
C30 Si2 C29 109.20(8)
N1 Si2 C31 116.77(6)
C30 Si2 C31 104.57(7)
C29 Si2 C31 106.16(7)
N1 Si2 La1 38.34(4)
C30 Si2 La1 115.94(6)
C29 Si2 La1 69.72(5)
C31 Si2 La1 138.45(5)
Si1 N1 Si2 132.49(7)
Si1 N1 La1 110.13(6)
Si2 N1 La1 116.07(6)
C2 C1 C5 108.38(13)
C2 C1 C6 123.74(15)
C5 C1 C6 127.06(16)
C2 C1 La1 77.82(8)
C5 C1 La1 74.70(8)
C6 C1 La1 122.07(10)
C3 C2 C1 107.95(13)
C3 C2 C7 127.26(15)
C1 C2 C7 123.81(14)
C3 C2 La1 74.86(8)
C1 C2 La1 73.60(8)
C7 C2 La1 126.29(11)
C2 C3 C4 107.82(13)
C2 C3 C8 126.96(14)
C4 C3 C8 124.78(14)
C2 C3 La1 76.73(8)
C4 C3 La1 73.76(8)
C8 C3 La1 121.43(10)
C5 C4 C3 108.08(13)
C5 C4 C9 126.06(15)
C3 C4 C9 124.88(14)
C5 C4 La1 75.26(8)
C3 C4 La1 77.28(8)
C9 C4 La1 122.69(10)
C4 C5 C1 107.74(13)
C4 C5 C10 125.63(16)
C1 C5 C10 126.45(16)
C4 C5 La1 75.68(8)
C1 C5 La1 76.32(8)
C10 C5 La1 117.94(10)
C15 C11 C12 107.91(12)
C15 C11 C16 125.83(14)
C12 C11 C16 125.62(14)
C15 C11 La1 75.49(8)
C12 C11 La1 74.39(8)
C16 C11 La1 123.32(10)
C13 C12 C11 108.03(12)
C13 C12 C17 127.08(14)
C11 C12 C17 124.64(14)
C13 C12 La1 75.58(8)
C11 C12 La1 76.39(8)
C17 C12 La1 118.83(11)
C12 C13 C14 107.83(12)
C12 C13 C18 126.75(13)
C14 C13 C18 124.62(13)
C12 C13 La1 75.22(8)
C14 C13 La1 74.77(8)
C18 C13 La1 124.00(10)
C15 C14 C13 107.95(12)
C15 C14 C19 126.19(14)
C13 C14 C19 125.33(14)
C15 C14 La1 76.70(8)
C13 C14 La1 75.90(8)
C19 C14 La1 120.17(10)
C11 C15 C14 108.24(12)
C11 C15 C20 125.00(14)
C14 C15 C20 126.50(14)
C11 C15 La1 75.67(8)
C14 C15 La1 74.12(8)
C20 C15 La1 120.93(10)
Si1 C21 La1 82.03(5)
C24 C23 C28 116.84(14)
C24 C23 Si1 121.91(11)
C28 C23 Si1 121.25(12)
C25 C24 C23 121.64(15)
C26 C25 C24 120.12(16)
C27 C26 C25 119.63(15)
C26 C27 C28 120.00(16)
C27 C28 C23 121.77(16)
Si2 C29 La1 78.74(5)
C36 C31 C32 116.23(14)
C36 C31 Si2 120.66(12)
C32 C31 Si2 123.06(12)
C33 C32 C31 122.04(16)
C34 C33 C32 119.97(16)
C35 C34 C33 119.64(16)
C34 C35 C36 119.94(16)
C35 C36 C31 122.17(16)

loop_
_geom_bond_atom_site_label_1
_geom_bond_atom_site_label_2
_geom_bond_distance
La1 Cnt1 2.589
La1 Cnt2 2.549
La1 N1 2.4460(12)
La1 C1 2.8472(14)
La1 C2 2.9011(14)
La1 C3 2.8772(14)
La1 C4 2.8319(14)
La1 C5 2.8265(14)
La1 C11 2.8371(14)
La1 C12 2.8115(14)
La1 C13 2.8161(14)
La1 C15 2.8348(13)
La1 C14 2.8017(14)
La1 C21 3.1211(16)
La1 C29 3.3878(18)
La1 Si1 3.4201(5)
La1 Si2 3.5421(5)
La1 H21A 3.01(2)
La1 H21B 2.86(2)
La1 H29A 2.95(2)
La1 H29B 3.46(2)
Si1 N1 1.6924(12)
Si1 C22 1.8762(16)
Si1 C23 1.8823(15)
Si1 C21 1.8965(15)
Si2 N1 1.7033(12)
Si2 C30 1.8667(16)
Si2 C29 1.8890(16)
Si2 C31 1.8981(15)
C1 C2 1.420(2)
C1 C5 1.420(2)
C1 C6 1.510(2)
C2 C3 1.418(2)
C2 C7 1.505(2)
C3 C4 1.428(2)
C3 C8 1.505(2)
C4 C5 1.419(2)
C4 C9 1.505(2)
C5 C10 1.503(2)
C11 C15 1.413(2)
C11 C12 1.425(2)
C11 C16 1.508(2)
C12 C13 1.419(2)
C12 C17 1.500(2)
C13 C14 1.4223(19)
C13 C18 1.504(2)
C14 C15 1.420(2)
C14 C19 1.504(2)
C15 C20 1.502(2)
C23 C24 1.396(2)
C23 C28 1.401(2)
C24 C25 1.389(2)
C25 C26 1.384(3)
C26 C27 1.380(3)
C27 C28 1.389(2)
C31 C36 1.401(2)
C31 C32 1.401(2)
C32 C33 1.391(2)
C33 C34 1.384(3)
C34 C35 1.381(3)
C35 C36 1.391(2)

loop_
_geom_torsion_atom_site_label_1
_geom_torsion_atom_site_label_2
_geom_torsion_atom_site_label_3
_geom_torsion_atom_site_label_4
_geom_torsion
C14 La1 Si1 N1 72.87(7)
C12 La1 Si1 N1 125.40(7)
C13 La1 Si1 N1 107.41(7)
C5 La1 Si1 N1 -97.63(7)
C4 La1 Si1 N1 -76.69(7)
C15 La1 Si1 N1 78.91(7)
C11 La1 Si1 N1 106.92(7)
C1 La1 Si1 N1 -124.83(7)
H21B La1 Si1 N1 160.2(6)
C3 La1 Si1 N1 -90.36(7)
C2 La1 Si1 N1 -127.14(7)
H29A La1 Si1 N1 -10.6(4)
H21A La1 Si1 N1 -153.2(6)
C21 La1 Si1 N1 -177.29(8)
C29 La1 Si1 N1 -0.36(7)
H29B La1 Si1 N1 14.8(4)
Si2 La1 Si1 N1 -6.15(6)
N1 La1 Si1 C22 86.46(10)
C14 La1 Si1 C22 159.33(8)
C12 La1 Si1 C22 -148.15(8)
C13 La1 Si1 C22 -166.13(8)
C5 La1 Si1 C22 -11.17(8)
C4 La1 Si1 C22 9.76(8)
C15 La1 Si1 C22 165.37(8)
C11 La1 Si1 C22 -166.63(8)
C1 La1 Si1 C22 -38.38(8)
H21B La1 Si1 C22 -113.3(6)
C3 La1 Si1 C22 -3.90(9)
C2 La1 Si1 C22 -40.69(8)
H29A La1 Si1 C22 75.8(4)
H21A La1 Si1 C22 -66.7(6)
C21 La1 Si1 C22 -90.83(9)
C29 La1 Si1 C22 86.10(8)
H29B La1 Si1 C22 101.2(4)
Si2 La1 Si1 C22 80.31(7)
N1 La1 Si1 C23 -90.00(8)
C14 La1 Si1 C23 -17.13(7)
C12 La1 Si1 C23 35.39(7)
C13 La1 Si1 C23 17.41(7)
C5 La1 Si1 C23 172.37(7)
C4 La1 Si1 C23 -166.70(7)
C15 La1 Si1 C23 -11.09(6)
C11 La1 Si1 C23 16.91(6)
C1 La1 Si1 C23 145.16(7)
H21B La1 Si1 C23 70.2(6)
C3 La1 Si1 C23 179.64(7)
C2 La1 Si1 C23 142.85(7)
H29A La1 Si1 C23 -100.6(4)
H21A La1 Si1 C23 116.8(6)
C21 La1 Si1 C23 92.71(8)
C29 La1 Si1 C23 -90.36(7)
H29B La1 Si1 C23 -75.2(4)
Si2 La1 Si1 C23 -96.15(6)
N1 La1 Si1 C21 177.29(8)
C14 La1 Si1 C21 -109.84(6)
C12 La1 Si1 C21 -57.32(6)
C13 La1 Si1 C21 -75.30(7)
C5 La1 Si1 C21 79.66(6)
C4 La1 Si1 C21 100.59(6)
C15 La1 Si1 C21 -103.80(6)
C11 La1 Si1 C21 -75.80(6)
C1 La1 Si1 C21 52.45(6)
H21B La1 Si1 C21 -22.5(6)
C3 La1 Si1 C21 86.93(7)
C2 La1 Si1 C21 50.14(7)
H29A La1 Si1 C21 166.7(4)
H21A La1 Si1 C21 24.1(6)
C29 La1 Si1 C21 176.93(6)
H29B La1 Si1 C21 -167.9(4)
Si2 La1 Si1 C21 171.14(6)
C14 La1 Si2 N1 -115.93(7)
C12 La1 Si2 N1 -75.04(8)
C13 La1 Si2 N1 -114.78(8)
C5 La1 Si2 N1 94.78(7)
C4 La1 Si2 N1 123.64(7)
C15 La1 Si2 N1 -89.58(7)
C11 La1 Si2 N1 -66.61(7)
C1 La1 Si2 N1 86.18(7)
H21B La1 Si2 N1 -3.1(5)
C3 La1 Si2 N1 138.39(7)
C2 La1 Si2 N1 116.15(8)
H29A La1 Si2 N1 -179.8(6)
H21A La1 Si2 N1 29.0(4)
C21 La1 Si2 N1 11.47(7)
C29 La1 Si2 N1 -162.34(9)
Si1 La1 Si2 N1 6.61(6)
H29B La1 Si2 N1 -139.9(6)
N1 La1 Si2 C30 -95.54(9)
C14 La1 Si2 C30 148.54(7)
C12 La1 Si2 C30 -170.58(7)
C13 La1 Si2 C30 149.69(7)
C5 La1 Si2 C30 -0.76(7)
C4 La1 Si2 C30 28.11(7)
C15 La1 Si2 C30 174.89(7)
C11 La1 Si2 C30 -162.14(7)
C1 La1 Si2 C30 -9.36(7)
H21B La1 Si2 C30 -98.7(5)
C3 La1 Si2 C30 42.85(7)
C2 La1 Si2 C30 20.61(8)
H29A La1 Si2 C30 84.6(6)
H21A La1 Si2 C30 -66.5(4)
C21 La1 Si2 C30 -84.06(7)
C29 La1 Si2 C30 102.13(8)
Si1 La1 Si2 C30 -88.92(6)
H29B La1 Si2 C30 124.5(6)
N1 La1 Si2 C29 162.34(9)
C14 La1 Si2 C29 46.41(6)
C12 La1 Si2 C29 87.30(7)
C13 La1 Si2 C29 47.56(7)
C5 La1 Si2 C29 -102.89(6)
C4 La1 Si2 C29 -74.02(6)
C15 La1 Si2 C29 72.76(6)
C11 La1 Si2 C29 95.73(6)
C1 La1 Si2 C29 -111.49(7)
H21B La1 Si2 C29 159.2(5)
C3 La1 Si2 C29 -59.28(6)
C2 La1 Si2 C29 -81.52(7)
H29A La1 Si2 C29 -17.5(6)
H21A La1 Si2 C29 -168.6(4)
C21 La1 Si2 C29 173.81(6)
Si1 La1 Si2 C29 168.95(6)
H29B La1 Si2 C29 22.4(6)
N1 La1 Si2 C31 70.59(9)
C14 La1 Si2 C31 -45.33(8)
C12 La1 Si2 C31 -4.45(8)
C13 La1 Si2 C31 -44.18(8)
C5 La1 Si2 C31 165.37(8)
C4 La1 Si2 C31 -165.76(8)
C15 La1 Si2 C31 -18.98(8)
C11 La1 Si2 C31 3.99(8)
C1 La1 Si2 C31 156.77(8)
H21B La1 Si2 C31 67.5(5)
C3 La1 Si2 C31 -151.02(8)
C2 La1 Si2 C31 -173.26(8)
H29A La1 Si2 C31 -109.2(6)
H21A La1 Si2 C31 99.6(4)
C21 La1 Si2 C31 82.07(8)
C29 La1 Si2 C31 -91.74(9)
Si1 La1 Si2 C31 77.20(7)
H29B La1 Si2 C31 -69.3(6)
C22 Si1 N1 Si2 44.46(12)
C23 Si1 N1 Si2 -79.56(11)
C21 Si1 N1 Si2 163.49(9)
La1 Si1 N1 Si2 166.05(13)
C22 Si1 N1 La1 -121.59(7)
C23 Si1 N1 La1 114.39(6)
C21 Si1 N1 La1 -2.56(8)
C30 Si2 N1 Si1 -62.61(12)
C29 Si2 N1 Si1 177.33(10)
C31 Si2 N1 Si1 59.07(12)
La1 Si2 N1 Si1 -165.41(14)
C30 Si2 N1 La1 102.80(8)
C29 Si2 N1 La1 -17.26(8)
C31 Si2 N1 La1 -135.52(7)
C14 La1 N1 Si1 -120.30(6)
C12 La1 N1 Si1 -67.09(7)
C13 La1 N1 Si1 -101.86(7)
C5 La1 N1 Si1 82.69(6)
C4 La1 N1 Si1 110.67(6)
C15 La1 N1 Si1 -101.69(6)
C11 La1 N1 Si1 -73.58(6)
C1 La1 N1 Si1 62.26(7)
H21B La1 N1 Si1 -14.7(5)
C3 La1 N1 Si1 115.47(6)
C2 La1 N1 Si1 77.46(8)
H29A La1 N1 Si1 168.7(5)
H21A La1 N1 Si1 19.6(4)
C21 La1 N1 Si1 1.70(5)
C29 La1 N1 Si1 179.57(8)
H29B La1 N1 Si1 -163.2(5)
Si2 La1 N1 Si1 168.59(11)
C14 La1 N1 Si2 71.11(7)
C12 La1 N1 Si2 124.33(6)
C13 La1 N1 Si2 89.55(8)
C5 La1 N1 Si2 -85.89(7)
C4 La1 N1 Si2 -57.92(7)
C15 La1 N1 Si2 89.73(7)
C11 La1 N1 Si2 117.83(7)
C1 La1 N1 Si2 -106.33(7)
H21B La1 N1 Si2 176.7(5)
C3 La1 N1 Si2 -53.12(8)
C2 La1 N1 Si2 -91.13(8)
H29A La1 N1 Si2 0.1(5)
H21A La1 N1 Si2 -148.9(4)
C21 La1 N1 Si2 -166.88(8)
C29 La1 N1 Si2 10.98(5)
Si1 La1 N1 Si2 -168.59(11)
H29B La1 N1 Si2 28.2(5)
N1 La1 C1 C2 159.22(8)
C14 La1 C1 C2 -17.40(12)
C12 La1 C1 C2 -62.57(9)
C13 La1 C1 C2 -32.24(10)
C5 La1 C1 C2 113.17(13)
C4 La1 C1 C2 75.83(9)
C15 La1 C1 C2 -58.23(14)
C11 La1 C1 C2 -82.82(10)
H21B La1 C1 C2 -132.8(5)
C3 La1 C1 C2 36.17(8)
H29A La1 C1 C2 82.9(5)
H21A La1 C1 C2 -153.6(5)
C21 La1 C1 C2 -149.79(9)
C29 La1 C1 C2 94.74(9)
Si1 La1 C1 C2 -176.17(8)
H29B La1 C1 C2 85.6(6)
Si2 La1 C1 C2 131.15(8)
N1 La1 C1 C5 46.05(10)
C14 La1 C1 C5 -130.57(9)
C12 La1 C1 C5 -175.74(8)
C13 La1 C1 C5 -145.41(9)
C4 La1 C1 C5 -37.33(8)
C15 La1 C1 C5 -171.39(9)
C11 La1 C1 C5 164.01(8)
H21B La1 C1 C5 114.1(5)
C3 La1 C1 C5 -77.00(9)
C2 La1 C1 C5 -113.17(13)
H29A La1 C1 C5 -30.3(5)
H21A La1 C1 C5 93.2(5)
C21 La1 C1 C5 97.04(9)
C29 La1 C1 C5 -18.42(10)
Si1 La1 C1 C5 70.66(9)
H29B La1 C1 C5 -27.5(6)
Si2 La1 C1 C5 17.98(10)
N1 La1 C1 C6 -78.41(15)
C14 La1 C1 C6 104.97(15)
C12 La1 C1 C6 59.80(15)
C13 La1 C1 C6 90.13(15)
C5 La1 C1 C6 -124.46(18)
C4 La1 C1 C6 -161.80(17)
C15 La1 C1 C6 64.14(18)
C11 La1 C1 C6 39.55(16)
H21B La1 C1 C6 -10.4(5)
C3 La1 C1 C6 158.54(17)
C2 La1 C1 C6 122.37(19)
H29A La1 C1 C6 -154.7(5)
H21A La1 C1 C6 -31.2(5)
C21 La1 C1 C6 -27.42(14)
C29 La1 C1 C6 -142.89(14)
Si1 La1 C1 C6 -53.80(15)
H29B La1 C1 C6 -152.0(6)
Si2 La1 C1 C6 -106.48(14)
C5 C1 C2 C3 1.57(16)
C6 C1 C2 C3 171.83(14)
La1 C1 C2 C3 -67.57(10)
C5 C1 C2 C7 -167.80(14)
C6 C1 C2 C7 2.5(2)
La1 C1 C2 C7 123.06(15)
C5 C1 C2 La1 69.14(10)
C6 C1 C2 La1 -120.60(15)
N1 La1 C2 C3 84.23(10)
C14 La1 C2 C3 -78.44(9)
C12 La1 C2 C3 -124.63(9)
C13 La1 C2 C3 -96.24(9)
C5 La1 C2 C3 77.11(10)
C4 La1 C2 C3 37.22(8)
C15 La1 C2 C3 -96.92(10)
C11 La1 C2 C3 -129.52(9)
C1 La1 C2 C3 114.36(13)
H21B La1 C2 C3 163.7(5)
H29A La1 C2 C3 7.1(5)
H21A La1 C2 C3 137.1(4)
C21 La1 C2 C3 144.80(9)
C29 La1 C2 C3 9.68(10)
Si1 La1 C2 C3 119.13(8)
H29B La1 C2 C3 -7.5(5)
Si2 La1 C2 C3 47.43(10)
N1 La1 C2 C1 -30.13(12)
C14 La1 C2 C1 167.20(9)
C12 La1 C2 C1 121.01(9)
C13 La1 C2 C1 149.40(9)
C5 La1 C2 C1 -37.25(9)
C4 La1 C2 C1 -77.14(10)
C15 La1 C2 C1 148.72(9)
C11 La1 C2 C1 116.12(9)
H21B La1 C2 C1 49.4(5)
C3 La1 C2 C1 -114.36(13)
H29A La1 C2 C1 -107.2(4)
H21A La1 C2 C1 22.7(4)
C21 La1 C2 C1 30.45(10)
C29 La1 C2 C1 -104.68(9)
Si1 La1 C2 C1 4.77(10)
H29B La1 C2 C1 -121.9(5)
Si2 La1 C2 C1 -66.93(10)
N1 La1 C2 C7 -150.36(12)
C14 La1 C2 C7 46.96(14)
C12 La1 C2 C7 0.77(14)
C13 La1 C2 C7 29.16(14)
C5 La1 C2 C7 -157.48(16)
C4 La1 C2 C7 162.63(16)
C15 La1 C2 C7 28.48(16)
C11 La1 C2 C7 -4.12(15)
C1 La1 C2 C7 -120.24(18)
H21B La1 C2 C7 -70.9(5)
C3 La1 C2 C7 125.41(18)
H29A La1 C2 C7 132.5(5)
H21A La1 C2 C7 -97.5(4)
C21 La1 C2 C7 -89.79(14)
C29 La1 C2 C7 135.08(13)
Si1 La1 C2 C7 -115.46(13)
H29B La1 C2 C7 117.9(5)
Si2 La1 C2 C7 172.84(12)
C1 C2 C3 C4 -1.09(16)
C7 C2 C3 C4 167.82(15)
La1 C2 C3 C4 -67.82(10)
C1 C2 C3 C8 -173.73(14)
C7 C2 C3 C8 -4.8(3)
La1 C2 C3 C8 119.54(15)
C1 C2 C3 La1 66.73(10)
C7 C2 C3 La1 -124.37(16)
N1 La1 C3 C2 -123.11(9)
C14 La1 C3 C2 108.35(9)
C12 La1 C3 C2 59.11(9)
C13 La1 C3 C2 81.61(9)
C5 La1 C3 C2 -76.08(10)
C4 La1 C3 C2 -113.34(13)
C15 La1 C3 C2 107.90(9)
C11 La1 C3 C2 69.55(10)
C1 La1 C3 C2 -36.38(9)
H21B La1 C3 C2 -21.4(6)
H29A La1 C3 C2 -173.0(4)
H21A La1 C3 C2 -45.2(4)
C21 La1 C3 C2 -43.57(10)
C29 La1 C3 C2 -171.81(9)
Si1 La1 C3 C2 -85.93(9)
H29B La1 C3 C2 174.1(4)
Si2 La1 C3 C2 -145.01(8)
N1 La1 C3 C4 -9.76(10)
C14 La1 C3 C4 -138.31(8)
C12 La1 C3 C4 172.45(8)
C13 La1 C3 C4 -165.05(9)
C5 La1 C3 C4 37.27(8)
C15 La1 C3 C4 -138.75(8)
C11 La1 C3 C4 -177.10(8)
C1 La1 C3 C4 76.96(9)
H21B La1 C3 C4 91.9(6)
C2 La1 C3 C4 113.34(13)
H29A La1 C3 C4 -59.7(4)
H21A La1 C3 C4 68.1(4)
C21 La1 C3 C4 69.78(9)
C29 La1 C3 C4 -58.47(9)
Si1 La1 C3 C4 27.41(10)
H29B La1 C3 C4 -72.5(4)
Si2 La1 C3 C4 -31.67(9)
N1 La1 C3 C8 111.46(12)
C14 La1 C3 C8 -17.09(12)
C12 La1 C3 C8 -66.32(12)
C13 La1 C3 C8 -43.83(12)
C5 La1 C3 C8 158.49(14)
C4 La1 C3 C8 121.22(16)
C15 La1 C3 C8 -17.53(14)
C11 La1 C3 C8 -55.88(14)
C1 La1 C3 C8 -161.82(15)
H21B La1 C3 C8 -146.8(6)
C2 La1 C3 C8 -125.43(16)
H29A La1 C3 C8 61.5(4)
H21A La1 C3 C8 -170.7(4)
C21 La1 C3 C8 -169.00(11)
C29 La1 C3 C8 62.75(12)
Si1 La1 C3 C8 148.64(10)
H29B La1 C3 C8 48.7(4)
Si2 La1 C3 C8 89.55(12)
C2 C3 C4 C5 0.20(16)
C8 C3 C4 C5 173.04(13)
La1 C3 C4 C5 -69.63(10)
C2 C3 C4 C9 -169.00(14)
C8 C3 C4 C9 3.8(2)
La1 C3 C4 C9 121.17(14)
C2 C3 C4 La1 69.83(10)
C8 C3 C4 La1 -117.33(14)
N1 La1 C4 C5 -74.78(9)
C14 La1 C4 C5 162.29(8)
C12 La1 C4 C5 102.57(10)
C13 La1 C4 C5 129.44(9)
C15 La1 C4 C5 -179.07(8)
C11 La1 C4 C5 120.05(15)
C1 La1 C4 C5 37.23(9)
H21B La1 C4 C5 0.6(6)
C3 La1 C4 C5 112.85(13)
C2 La1 C4 C5 76.36(10)
H29A La1 C4 C5 -135.6(5)
H21A La1 C4 C5 -4.2(4)
C21 La1 C4 C5 -11.78(10)
C29 La1 C4 C5 -127.07(9)
Si1 La1 C4 C5 -47.35(9)
H29B La1 C4 C5 -136.4(4)
Si2 La1 C4 C5 -96.28(9)
N1 La1 C4 C3 172.36(8)
C14 La1 C4 C3 49.44(10)
C12 La1 C4 C3 -10.29(11)
C13 La1 C4 C3 16.59(10)
C5 La1 C4 C3 -112.85(13)
C15 La1 C4 C3 68.08(11)
C11 La1 C4 C3 7.20(19)
C1 La1 C4 C3 -75.63(9)
H21B La1 C4 C3 -112.2(6)
C2 La1 C4 C3 -36.49(8)
H29A La1 C4 C3 111.6(5)
H21A La1 C4 C3 -117.1(4)
C21 La1 C4 C3 -124.63(8)
C29 La1 C4 C3 120.07(9)
Si1 La1 C4 C3 -160.20(7)
H29B La1 C4 C3 110.8(4)
Si2 La1 C4 C3 150.87(8)
N1 La1 C4 C9 48.88(13)
C14 La1 C4 C9 -74.04(14)
C12 La1 C4 C9 -133.77(12)
C13 La1 C4 C9 -106.89(13)
C5 La1 C4 C9 123.66(17)
C15 La1 C4 C9 -55.41(16)
C11 La1 C4 C9 -116.28(17)
C1 La1 C4 C9 160.89(16)
H21B La1 C4 C9 124.3(6)
C3 La1 C4 C9 -123.48(17)
C2 La1 C4 C9 -159.97(16)
H29A La1 C4 C9 -11.9(5)
H21A La1 C4 C9 119.5(4)
C21 La1 C4 C9 111.88(13)
C29 La1 C4 C9 -3.41(13)
Si1 La1 C4 C9 76.32(13)
H29B La1 C4 C9 -12.7(4)
Si2 La1 C4 C9 27.38(13)
C3 C4 C5 C1 0.77(16)
C9 C4 C5 C1 169.80(14)
La1 C4 C5 C1 -70.25(10)
C3 C4 C5 C10 -174.66(14)
C9 C4 C5 C10 -5.6(2)
La1 C4 C5 C10 114.33(15)
C3 C4 C5 La1 71.02(10)
C9 C4 C5 La1 -119.95(15)
C2 C1 C5 C4 -1.44(16)
C6 C1 C5 C4 -171.29(14)
La1 C1 C5 C4 69.81(10)
C2 C1 C5 C10 173.93(14)
C6 C1 C5 C10 4.1(2)
La1 C1 C5 C10 -114.81(15)
C2 C1 C5 La1 -71.25(10)
C6 C1 C5 La1 118.90(15)
N1 La1 C5 C4 108.60(9)
C14 La1 C5 C4 -29.04(13)
C12 La1 C5 C4 -106.98(9)
C13 La1 C5 C4 -67.25(10)
C15 La1 C5 C4 6.6(6)
C11 La1 C5 C4 -143.64(10)
C1 La1 C5 C4 -112.70(13)
H21B La1 C5 C4 -179.5(5)
C3 La1 C5 C4 -37.12(8)
C2 La1 C5 C4 -76.00(9)
H29A La1 C5 C4 39.6(4)
H21A La1 C5 C4 175.4(4)
C21 La1 C5 C4 169.00(9)
C29 La1 C5 C4 52.16(9)
Si1 La1 C5 C4 136.05(9)
H29B La1 C5 C4 48.2(4)
Si2 La1 C5 C4 83.08(9)
N1 La1 C5 C1 -138.70(9)
C14 La1 C5 C1 83.65(11)
C12 La1 C5 C1 5.72(11)
C13 La1 C5 C1 45.45(11)
C4 La1 C5 C1 112.70(13)
C15 La1 C5 C1 119.3(5)
C11 La1 C5 C1 -30.95(15)
H21B La1 C5 C1 -66.8(5)
C3 La1 C5 C1 75.57(9)
C2 La1 C5 C1 36.69(8)
H29A La1 C5 C1 152.2(4)
H21A La1 C5 C1 -71.9(4)
C21 La1 C5 C1 -78.30(9)
C29 La1 C5 C1 164.86(9)
Si1 La1 C5 C1 -111.25(8)
H29B La1 C5 C1 160.9(4)
Si2 La1 C5 C1 -164.22(8)
N1 La1 C5 C10 -14.43(14)
C14 La1 C5 C10 -152.08(12)
C12 La1 C5 C10 129.98(13)
C13 La1 C5 C10 169.71(12)
C4 La1 C5 C10 -123.04(18)
C15 La1 C5 C10 -116.4(5)
C11 La1 C5 C10 93.32(16)
C1 La1 C5 C10 124.27(17)
H21B La1 C5 C10 57.5(5)
C3 La1 C5 C10 -160.16(16)
C2 La1 C5 C10 160.96(16)
H29A La1 C5 C10 -83.5(5)
H21A La1 C5 C10 52.4(4)
C21 La1 C5 C10 45.96(13)
C29 La1 C5 C10 -70.87(14)
Si1 La1 C5 C10 13.01(13)
H29B La1 C5 C10 -74.8(4)
Si2 La1 C5 C10 -39.96(13)
N1 La1 C11 C15 -77.40(8)
C14 La1 C11 C15 36.76(8)
C12 La1 C11 C15 113.72(12)
C13 La1 C11 C15 76.57(9)
C5 La1 C11 C15 175.40(9)
C4 La1 C11 C15 87.99(16)
C1 La1 C11 C15 156.91(8)
H21B La1 C11 C15 -143.8(5)
C3 La1 C11 C15 92.86(9)
C2 La1 C11 C15 123.77(8)
H29A La1 C11 C15 -8.2(5)
H21A La1 C11 C15 -147.8(4)
C21 La1 C11 C15 -136.66(9)
C29 La1 C11 C15 -21.01(9)
Si1 La1 C11 C15 -103.90(8)
H29B La1 C11 C15 -15.6(4)
Si2 La1 C11 C15 -53.95(8)
N1 La1 C11 C12 168.89(8)
C14 La1 C11 C12 -76.96(9)
C13 La1 C11 C12 -37.15(8)
C5 La1 C11 C12 61.68(14)
C4 La1 C11 C12 -25.73(19)
C15 La1 C11 C12 -113.72(12)
C1 La1 C11 C12 43.19(10)
H21B La1 C11 C12 102.5(5)
C3 La1 C11 C12 -20.86(11)
C2 La1 C11 C12 10.05(10)
H29A La1 C11 C12 -121.9(5)
H21A La1 C11 C12 98.5(4)
C21 La1 C11 C12 109.63(9)
C29 La1 C11 C12 -134.72(8)
Si1 La1 C11 C12 142.38(8)
H29B La1 C11 C12 -129.3(4)
Si2 La1 C11 C12 -167.66(8)
N1 La1 C11 C16 46.20(13)
C14 La1 C11 C16 160.36(14)
C12 La1 C11 C16 -122.68(16)
C13 La1 C11 C16 -159.83(15)
C5 La1 C11 C16 -61.00(17)
C4 La1 C11 C16 -148.41(14)
C15 La1 C11 C16 123.60(16)
C1 La1 C11 C16 -79.49(13)
H21B La1 C11 C16 -20.2(5)
C3 La1 C11 C16 -143.54(11)
C2 La1 C11 C16 -112.63(12)
H29A La1 C11 C16 115.4(5)
H21A La1 C11 C16 -24.2(4)
C21 La1 C11 C16 -13.06(12)
C29 La1 C11 C16 102.59(12)
Si1 La1 C11 C16 19.70(12)
H29B La1 C11 C16 108.0(4)
Si2 La1 C11 C16 69.65(12)
C15 C11 C12 C13 0.95(16)
C16 C11 C12 C13 -170.28(14)
La1 C11 C12 C13 69.62(10)
C15 C11 C12 C17 175.50(15)
C16 C11 C12 C17 4.3(2)
La1 C11 C12 C17 -115.84(15)
C15 C11 C12 La1 -68.67(10)
C16 C11 C12 La1 120.10(14)
N1 La1 C12 C13 -126.36(8)
C14 La1 C12 C13 -36.97(8)
C5 La1 C12 C13 97.96(9)
C4 La1 C12 C13 56.76(10)
C15 La1 C12 C13 -76.52(9)
C11 La1 C12 C13 -113.02(12)
C1 La1 C12 C13 100.82(8)
H21B La1 C12 C13 -178.6(5)
C3 La1 C12 C13 51.59(9)
C2 La1 C12 C13 75.69(8)
H29A La1 C12 C13 -36.6(6)
H21A La1 C12 C13 162.1(4)
C21 La1 C12 C13 179.03(8)
C29 La1 C12 C13 -56.30(9)
Si1 La1 C12 C13 -153.44(7)
H29B La1 C12 C13 -57.7(4)
Si2 La1 C12 C13 -96.26(8)
N1 La1 C12 C11 -13.34(10)
C14 La1 C12 C11 76.05(9)
C13 La1 C12 C11 113.02(12)
C5 La1 C12 C11 -149.02(8)
C4 La1 C12 C11 169.78(8)
C15 La1 C12 C11 36.50(8)
C1 La1 C12 C11 -146.16(8)
H21B La1 C12 C11 -65.6(5)
C3 La1 C12 C11 164.61(8)
C2 La1 C12 C11 -171.28(9)
H29A La1 C12 C11 76.4(6)
H21A La1 C12 C11 -84.9(4)
C21 La1 C12 C11 -67.95(9)
C29 La1 C12 C11 56.72(10)
Si1 La1 C12 C11 -40.42(9)
H29B La1 C12 C11 55.3(4)
Si2 La1 C12 C11 16.76(10)
N1 La1 C12 C17 108.95(12)
C14 La1 C12 C17 -161.66(14)
C13 La1 C12 C17 -124.68(16)
C5 La1 C12 C17 -26.73(14)
C4 La1 C12 C17 -67.92(13)
C15 La1 C12 C17 158.80(14)
C11 La1 C12 C17 122.30(16)
C1 La1 C12 C17 -23.86(13)
H21B La1 C12 C17 56.7(5)
C3 La1 C12 C17 -73.09(12)
C2 La1 C12 C17 -48.99(12)
H29A La1 C12 C17 -161.3(6)
H21A La1 C12 C17 37.4(4)
C21 La1 C12 C17 54.35(12)
C29 La1 C12 C17 179.01(11)
Si1 La1 C12 C17 81.88(12)
H29B La1 C12 C17 177.6(4)
Si2 La1 C12 C17 139.05(10)
C11 C12 C13 C14 -1.90(16)
C17 C12 C13 C14 -176.27(15)
La1 C12 C13 C14 68.27(10)
C11 C12 C13 C18 168.18(14)
C17 C12 C13 C18 -6.2(3)
La1 C12 C13 C18 -121.65(15)
C11 C12 C13 La1 -70.17(10)
C17 C12 C13 La1 115.46(16)
N1 La1 C13 C12 76.57(10)
C14 La1 C13 C12 113.58(12)
C5 La1 C13 C12 -109.45(9)
C4 La1 C13 C12 -139.20(8)
C15 La1 C13 C12 76.33(9)
C11 La1 C13 C12 37.18(8)
C1 La1 C13 C12 -88.12(9)
H21B La1 C13 C12 1.3(5)
C3 La1 C13 C12 -131.25(8)
C2 La1 C13 C12 -102.99(9)
H29A La1 C13 C12 151.5(5)
H21A La1 C13 C12 -22.0(5)
C21 La1 C13 C12 -1.12(10)
C29 La1 C13 C12 135.04(8)
Si1 La1 C13 C12 36.51(10)
H29B La1 C13 C12 127.3(4)
Si2 La1 C13 C12 111.27(8)
N1 La1 C13 C14 -37.01(11)
C12 La1 C13 C14 -113.58(12)
C5 La1 C13 C14 136.97(8)
C4 La1 C13 C14 107.23(8)
C15 La1 C13 C14 -37.24(8)
C11 La1 C13 C14 -76.40(9)
C1 La1 C13 C14 158.31(8)
H21B La1 C13 C14 -112.3(4)
C3 La1 C13 C14 115.18(9)
C2 La1 C13 C14 143.44(9)
H29A La1 C13 C14 38.0(5)
H21A La1 C13 C14 -135.6(5)
C21 La1 C13 C14 -114.69(8)
C29 La1 C13 C14 21.46(9)
Si1 La1 C13 C14 -77.06(9)
H29B La1 C13 C14 13.7(4)
Si2 La1 C13 C14 -2.30(10)
N1 La1 C13 C18 -158.79(11)
C14 La1 C13 C18 -121.78(16)
C12 La1 C13 C18 124.65(16)
C5 La1 C13 C18 15.19(14)
C4 La1 C13 C18 -14.55(13)
C15 La1 C13 C18 -159.02(14)
C11 La1 C13 C18 161.82(14)
C1 La1 C13 C18 36.53(13)
H21B La1 C13 C18 126.0(5)
C3 La1 C13 C18 -6.60(12)
C2 La1 C13 C18 21.66(12)
H29A La1 C13 C18 -83.8(5)
H21A La1 C13 C18 102.6(5)
C21 La1 C13 C18 123.53(12)
C29 La1 C13 C18 -100.32(12)
Si1 La1 C13 C18 161.16(10)
H29B La1 C13 C18 -108.1(4)
Si2 La1 C13 C18 -124.08(11)
C12 C13 C14 C15 2.12(15)
C18 C13 C14 C15 -168.22(14)
La1 C13 C14 C15 70.69(9)
C12 C13 C14 C19 174.23(14)
C18 C13 C14 C19 3.9(2)
La1 C13 C14 C19 -117.20(15)
C12 C13 C14 La1 -68.57(10)
C18 C13 C14 La1 121.09(14)
N1 La1 C14 C15 40.89(9)
C12 La1 C14 C15 -75.89(9)
C13 La1 C14 C15 -112.70(12)
C5 La1 C14 C15 174.65(8)
C4 La1 C14 C15 158.79(8)
C11 La1 C14 C15 -36.32(8)
C1 La1 C14 C15 -142.43(8)
H21B La1 C14 C15 -36.8(5)
C3 La1 C14 C15 -179.30(8)
C2 La1 C14 C15 -151.05(8)
H29A La1 C14 C15 104.4(5)
H21A La1 C14 C15 -43.7(7)
C21 La1 C14 C15 -28.15(10)
C29 La1 C14 C15 88.20(8)
Si1 La1 C14 C15 12.44(9)
H29B La1 C14 C15 82.5(4)
Si2 La1 C14 C15 65.52(8)
N1 La1 C14 C13 153.58(8)
C12 La1 C14 C13 36.80(8)
C5 La1 C14 C13 -72.65(11)
C4 La1 C14 C13 -88.52(9)
C15 La1 C14 C13 112.70(12)
C11 La1 C14 C13 76.38(9)
C1 La1 C14 C13 -29.74(11)
H21B La1 C14 C13 75.9(5)
C3 La1 C14 C13 -66.60(9)
C2 La1 C14 C13 -38.36(9)
H29A La1 C14 C13 -142.9(5)
H21A La1 C14 C13 69.0(7)
C21 La1 C14 C13 84.55(9)
C29 La1 C14 C13 -159.10(9)
Si1 La1 C14 C13 125.13(8)
H29B La1 C14 C13 -164.8(4)
Si2 La1 C14 C13 178.22(8)
N1 La1 C14 C19 -83.48(12)
C12 La1 C14 C19 159.74(14)
C13 La1 C14 C19 122.94(16)
C5 La1 C14 C19 50.28(15)
C4 La1 C14 C19 34.42(13)
C15 La1 C14 C19 -124.37(15)
C11 La1 C14 C19 -160.68(14)
C1 La1 C14 C19 93.20(12)
H21B La1 C14 C19 -161.2(5)
C3 La1 C14 C19 56.34(12)
C2 La1 C14 C19 84.58(12)
H29A La1 C14 C19 -20.0(5)
H21A La1 C14 C19 -168.1(7)
C21 La1 C14 C19 -152.51(11)
C29 La1 C14 C19 -36.17(11)
Si1 La1 C14 C19 -111.93(11)
H29B La1 C14 C19 -41.9(5)
Si2 La1 C14 C19 -58.85(12)
C12 C11 C15 C14 0.37(16)
C16 C11 C15 C14 171.57(14)
La1 C11 C15 C14 -67.56(9)
C12 C11 C15 C20 -174.13(14)
C16 C11 C15 C20 -2.9(2)
La1 C11 C15 C20 117.94(14)
C12 C11 C15 La1 67.93(10)
C16 C11 C15 La1 -120.86(14)
C13 C14 C15 C11 -1.54(15)
C19 C14 C15 C11 -173.56(14)
La1 C14 C15 C11 68.60(10)
C13 C14 C15 C20 172.85(14)
C19 C14 C15 C20 0.8(2)
La1 C14 C15 C20 -117.01(14)
C13 C14 C15 La1 -70.14(10)
C19 C14 C15 La1 117.84(15)
N1 La1 C15 C11 103.49(8)
C14 La1 C15 C11 -114.12(12)
C12 La1 C15 C11 -37.00(8)
C13 La1 C15 C11 -76.67(9)
C5 La1 C15 C11 -154.3(5)
C4 La1 C15 C11 -148.55(9)
C1 La1 C15 C11 -42.66(14)
H21B La1 C15 C11 31.7(5)
C3 La1 C15 C11 -113.23(9)
C2 La1 C15 C11 -75.76(10)
H29A La1 C15 C11 172.7(4)
H21A La1 C15 C11 37.3(5)
C21 La1 C15 C11 43.46(9)
C29 La1 C15 C11 159.60(9)
Si1 La1 C15 C11 76.35(8)
H29B La1 C15 C11 162.7(4)
Si2 La1 C15 C11 129.09(8)
N1 La1 C15 C14 -142.39(8)
C12 La1 C15 C14 77.12(9)
C13 La1 C15 C14 37.45(8)
C5 La1 C15 C14 -40.2(6)
C4 La1 C15 C14 -34.43(12)
C11 La1 C15 C14 114.12(12)
C1 La1 C15 C14 71.46(13)
H21B La1 C15 C14 145.8(5)
C3 La1 C15 C14 0.89(10)
C2 La1 C15 C14 38.36(10)
H29A La1 C15 C14 -73.1(4)
H21A La1 C15 C14 151.4(4)
C21 La1 C15 C14 157.58(8)
C29 La1 C15 C14 -86.29(8)
Si1 La1 C15 C14 -169.53(8)
H29B La1 C15 C14 -83.2(4)
Si2 La1 C15 C14 -116.79(8)
N1 La1 C15 C20 -19.00(12)
C14 La1 C15 C20 123.39(16)
C12 La1 C15 C20 -159.49(15)
C13 La1 C15 C20 160.84(15)
C5 La1 C15 C20 83.2(5)
C4 La1 C15 C20 88.97(14)
C11 La1 C15 C20 -122.49(16)
C1 La1 C15 C20 -165.14(11)
H21B La1 C15 C20 -90.8(5)
C3 La1 C15 C20 124.29(12)
C2 La1 C15 C20 161.75(11)
H29A La1 C15 C20 50.3(5)
H21A La1 C15 C20 -85.2(5)
C21 La1 C15 C20 -79.03(13)
C29 La1 C15 C20 37.11(12)
Si1 La1 C15 C20 -46.13(12)
H29B La1 C15 C20 40.2(4)
Si2 La1 C15 C20 6.60(12)
N1 Si1 C21 La1 1.90(6)
C22 Si1 C21 La1 127.18(6)
C23 Si1 C21 La1 -120.57(6)
N1 La1 C21 Si1 -1.44(4)
C14 La1 C21 Si1 94.15(6)
C12 La1 C21 Si1 127.69(6)
C13 La1 C21 Si1 128.23(5)
C5 La1 C21 Si1 -98.02(6)
C4 La1 C21 Si1 -92.29(6)
C15 La1 C21 Si1 80.60(6)
C11 La1 C21 Si1 100.31(6)
C1 La1 C21 Si1 -126.97(6)
H21B La1 C21 Si1 120.7(14)
C3 La1 C21 Si1 -121.59(5)
C2 La1 C21 Si1 -141.29(5)
H29A La1 C21 Si1 -17.0(6)
H21A La1 C21 Si1 -116.6(12)
C29 La1 C21 Si1 -3.44(7)
H29B La1 C21 Si1 14.1(5)
Si2 La1 C21 Si1 -7.08(5)
N1 Si1 C23 C24 6.09(15)
C22 Si1 C23 C24 -123.55(13)
C21 Si1 C23 C24 123.52(13)
La1 Si1 C23 C24 53.65(14)
N1 Si1 C23 C28 -173.67(12)
C22 Si1 C23 C28 56.69(15)
C21 Si1 C23 C28 -56.24(15)
La1 Si1 C23 C28 -126.12(12)
C28 C23 C24 C25 0.8(2)
Si1 C23 C24 C25 -179.00(12)
C23 C24 C25 C26 -0.4(2)
C24 C25 C26 C27 -0.3(3)
C25 C26 C27 C28 0.5(3)
C26 C27 C28 C23 -0.1(3)
C24 C23 C28 C27 -0.5(2)
Si1 C23 C28 C27 179.25(14)
N1 Si2 C29 La1 11.32(6)
C30 Si2 C29 La1 -111.42(6)
C31 Si2 C29 La1 136.36(5)
N1 La1 C29 Si2 -9.05(4)
C14 La1 C29 Si2 -133.72(6)
C12 La1 C29 Si2 -119.15(6)
C13 La1 C29 Si2 -144.23(5)
C5 La1 C29 Si2 79.21(6)
C4 La1 C29 Si2 102.19(6)
C15 La1 C29 Si2 -104.04(6)
C11 La1 C29 Si2 -93.91(6)
C1 La1 C29 Si2 88.09(6)
H21B La1 C29 Si2 -25.9(6)
C3 La1 C29 Si2 127.03(6)
C2 La1 C29 Si2 122.43(5)
H29A La1 C29 Si2 131.4(16)
H21A La1 C29 Si2 13.6(5)
C21 La1 C29 Si2 -6.95(7)
Si1 La1 C29 Si2 -8.85(5)
H29B La1 C29 Si2 -114.4(15)
N1 Si2 C31 C36 -93.97(13)
C30 Si2 C31 C36 32.22(14)
C29 Si2 C31 C36 147.63(12)
La1 Si2 C31 C36 -134.91(11)
N1 Si2 C31 C32 88.78(13)
C30 Si2 C31 C32 -145.02(13)
C29 Si2 C31 C32 -29.62(14)
La1 Si2 C31 C32 47.84(16)
C36 C31 C32 C33 0.4(2)
Si2 C31 C32 C33 177.71(13)
C31 C32 C33 C34 -0.9(3)
C32 C33 C34 C35 1.1(3)
C33 C34 C35 C36 -0.7(3)
C34 C35 C36 C31 0.1(3)
C32 C31 C36 C35 0.0(2)
Si2 C31 C36 C35 -177.38(13)
